data_7014952
loop_
_publ_author_name
'Zhang, Xiaolin'
'Jiao, Yang'
'Jing, Xu'
'Wu, Hongmei'
'He, Guangjie'
'Duan, Chunying'

_publ_section_title
;
 pH-sensitive fluorescent sensors based on europium(iii) complexes
;
_journal_issue 11
_journal_name_full 'Dalton Transactions'
_journal_page_first 2522
_journal_paper_doi 10.1039/c0dt01325k
_journal_volume 40
_journal_year 2011
_chemical_formula_sum 'C45.5 H38 Eu F6 N5 O10 S3'
_chemical_formula_weight 1176.95
_chemical_name_systematic
;
?
;
_space_group_IT_number 14
_symmetry_cell_setting monoclinic
_symmetry_space_group_name_Hall '-P 2ybc'
_symmetry_space_group_name_H-M 'P 1 21/c 1'
_atom_sites_solution_hydrogens geom
_atom_sites_solution_primary direct
_atom_sites_solution_secondary difmap
_audit_creation_method SHELXL-97
_cell_angle_alpha 90.00
_cell_angle_beta 101.040(5)
_cell_angle_gamma 90.00
_cell_formula_units_Z 4
_cell_length_a 10.456(3)
_cell_length_b 37.587(12)
_cell_length_c 14.754(4)
_cell_measurement_temperature 293(2)
_cell_volume 5691(3)
_computing_cell_refinement 'Bruker SMART'
_computing_data_collection 'Bruker SMART'
_computing_data_reduction 'Bruker SAINT'
_computing_molecular_graphics 'Bruker SHELXTL'
_computing_publication_material 'Bruker SHELXTL'
_computing_structure_refinement 'Bruker SHELXTL'
_computing_structure_solution 'Bruker SHELXTL'
_diffrn_ambient_temperature 293(2)
_diffrn_measured_fraction_theta_full 0.986
_diffrn_measured_fraction_theta_max 0.986
_diffrn_measurement_device_type 'CCD area detector'
_diffrn_measurement_method 'phi and omega scans'
_diffrn_radiation_monochromator graphite
_diffrn_radiation_source 'fine-focus sealed tube'
_diffrn_radiation_type MoK\a
_diffrn_radiation_wavelength 0.71073
_diffrn_reflns_av_R_equivalents 0.0765
_diffrn_reflns_av_sigmaI/netI 0.0852
_diffrn_reflns_limit_h_max 12
_diffrn_reflns_limit_h_min -12
_diffrn_reflns_limit_k_max 44
_diffrn_reflns_limit_k_min -30
_diffrn_reflns_limit_l_max 17
_diffrn_reflns_limit_l_min -17
_diffrn_reflns_number 30447
_diffrn_reflns_theta_full 25.00
_diffrn_reflns_theta_max 25.00
_diffrn_reflns_theta_min 3.16
_exptl_absorpt_coefficient_mu 1.284
_exptl_absorpt_correction_T_max 0.7832
_exptl_absorpt_correction_T_min 0.7150
_exptl_absorpt_correction_type empirical
_exptl_absorpt_process_details SADABS
_exptl_crystal_colour block
_exptl_crystal_density_diffrn 1.374
_exptl_crystal_density_method 'not measured'
_exptl_crystal_description red
_exptl_crystal_F_000 2364
_exptl_crystal_size_max 0.28
_exptl_crystal_size_mid 0.25
_exptl_crystal_size_min 0.20
_refine_diff_density_max 1.866
_refine_diff_density_min -2.226
_refine_diff_density_rms 0.130
_refine_ls_extinction_method none
_refine_ls_goodness_of_fit_ref 1.019
_refine_ls_hydrogen_treatment 'riding mode'
_refine_ls_matrix_type full
_refine_ls_number_parameters 641
_refine_ls_number_reflns 9908
_refine_ls_number_restraints 49
_refine_ls_restrained_S_all 1.027
_refine_ls_R_factor_all 0.0913
_refine_ls_R_factor_gt 0.0671
_refine_ls_shift/su_max 0.001
_refine_ls_shift/su_mean 0.000
_refine_ls_structure_factor_coef Fsqd
_refine_ls_weighting_details 'calc w=1/[\s^2^(Fo^2^)+(0.0855P)^2^+23.2862P] where P=(Fo^2^+2Fc^2^)/3'
_refine_ls_weighting_scheme calc
_refine_ls_wR_factor_gt 0.1770
_refine_ls_wR_factor_ref 0.1915
_reflns_number_gt 7107
_reflns_number_total 9908
_reflns_threshold_expression >2sigma(I)
_cod_data_source_file C0DT01325K.TXT
_cod_data_source_block 1
_cod_depositor_comments
;
The following automatic conversions were performed:
'_symmetry_cell_setting' value 'Monoclinic' changed to 'monoclinic'
according to '/home/saulius/struct/CIF-dictionaries/cif_core.dic'
dictionary named 'cif_core.dic' version 2.4.1 from 2010-06-29.

Automatic conversion script
Id: cif_fix_enum 1555 2011-01-17 13:19:09Z saulius 
;
_cod_original_sg_symbol_H-M 'P2(1)/c '
_cod_original_formula_sum 'C45.50 H38 Eu F6 N5 O10 S3'
_cod_database_code 7014952

loop_
_symmetry_equiv_pos_as_xyz
'x, y, z'
'-x, y+1/2, -z+1/2'
'-x, -y, -z'
'x, -y-1/2, z-1/2'

loop_
_atom_site_label
_atom_site_type_symbol
_atom_site_fract_x
_atom_site_fract_y
_atom_site_fract_z
_atom_site_U_iso_or_equiv
_atom_site_adp_type
_atom_site_occupancy
_atom_site_symmetry_multiplicity
_atom_site_calc_flag
_atom_site_refinement_flags
_atom_site_disorder_assembly
_atom_site_disorder_group
Eu1 Eu 0.06538(3) 0.252078(7) 0.412123(19) 0.03048(8) Uani 1 1 d . . .
O5 O 0.2439(4) 0.24682(10) 0.3372(3) 0.0433(11) Uani 1 1 d . . .
S1 S 0.4805(2) 0.45740(5) 0.72627(19) 0.0832(8) Uani 1 1 d . . .
S3 S -0.3898(3) 0.28911(8) 0.4479(2) 0.1058(8) Uani 1 1 d U . .
S2 S 0.3761(2) 0.26730(7) 0.19357(17) 0.0835(7) Uani 1 1 d . . .
O3 O 0.1816(4) 0.29563(12) 0.5190(3) 0.0427(11) Uani 1 1 d . . .
N4 N 0.0155(5) 0.25677(13) 0.5785(3) 0.0368(12) Uani 1 1 d . . .
O6 O 0.1991(4) 0.20480(12) 0.4822(3) 0.0464(11) Uani 1 1 d . . .
O4 O -0.0290(4) 0.21321(11) 0.2931(3) 0.0378(10) Uani 1 1 d . . .
O7 O 0.0598(4) 0.30161(12) 0.3124(3) 0.0446(11) Uani 1 1 d . . .
C28 C -0.1493(6) 0.18483(15) 0.3944(4) 0.0338(14) Uani 1 1 d . . .
F3 F 0.4079(5) 0.13222(12) 0.4830(4) 0.0859(15) Uani 1 1 d . . .
N3 N 0.0717(5) 0.28401(13) 0.6325(3) 0.0354(12) Uani 1 1 d . . .
H47 H 0.0540 0.2883 0.6860 0.042 Uiso 1 1 calc R . .
C41 C -0.1893(7) 0.3112(2) 0.3710(5) 0.0535(16) Uani 1 1 d U . .
C24 C -0.2925(7) 0.13496(19) 0.3385(5) 0.056(2) Uani 1 1 d . . .
H24 H -0.3517 0.1176 0.3482 0.067 Uiso 1 1 calc R . .
N5 N -0.0947(4) 0.20867(13) 0.4584(3) 0.0348(12) Uani 1 1 d . . .
C32 C 0.5514(5) 0.21468(14) 0.2616(3) 0.0244(11) Uani 1 1 d U . .
H32 H 0.5953 0.1961 0.2959 0.029 Uiso 1 1 calc R . .
F2 F 0.3611(7) 0.15784(13) 0.6029(3) 0.111(2) Uani 1 1 d . . .
F1 F 0.2158(5) 0.13313(12) 0.5050(4) 0.0871(16) Uani 1 1 d . . .
C36 C 0.2932(6) 0.18791(16) 0.4597(4) 0.0380(15) Uani 1 1 d . . .
C19 C 0.1565(6) 0.30358(16) 0.5964(4) 0.0353(14) Uani 1 1 d . . .
C17 C 0.3155(7) 0.35240(17) 0.6113(5) 0.0500(18) Uani 1 1 d . . .
H17 H 0.3420 0.3427 0.5599 0.060 Uiso 1 1 calc R . .
C34 C 0.3399(6) 0.22652(16) 0.3373(4) 0.0366(14) Uani 1 1 d . . .
C35 C 0.3682(6) 0.19650(16) 0.3961(4) 0.0415(15) Uani 1 1 d . . .
H35 H 0.4395 0.1823 0.3913 0.050 Uiso 1 1 calc R . .
C15 C 0.1804(7) 0.35010(18) 0.7233(4) 0.0488(17) Uani 1 1 d . . .
H15 H 0.1160 0.3391 0.7488 0.059 Uiso 1 1 calc R . .
C27 C -0.1125(6) 0.18793(15) 0.3048(4) 0.0366(14) Uani 1 1 d . . .
C22 C -0.2720(6) 0.15940(18) 0.5004(5) 0.0483(17) Uani 1 1 d . . .
H22 H -0.3309 0.1429 0.5154 0.058 Uiso 1 1 calc R . .
C16 C 0.2160(6) 0.33579(15) 0.6460(4) 0.0352(14) Uani 1 1 d . . .
C20 C -0.0678(6) 0.23582(18) 0.6058(4) 0.0405(15) Uani 1 1 d . . .
H20 H -0.0879 0.2381 0.6642 0.049 Uiso 1 1 calc R . .
C29 C -0.1287(6) 0.20863(16) 0.5416(4) 0.0363(14) Uani 1 1 d . . .
O8 O -0.1373(4) 0.28286(13) 0.4033(3) 0.0472(12) Uani 1 1 d . . .
C33 C 0.4217(6) 0.23431(18) 0.2687(4) 0.0410(15) Uani 1 1 d . . .
C26 C -0.1692(7) 0.16383(19) 0.2366(5) 0.0490(18) Uani 1 1 d . . .
H26 H -0.1482 0.1650 0.1782 0.059 Uiso 1 1 calc R . .
C39 C -0.0083(7) 0.32929(17) 0.2978(4) 0.0443(16) Uani 1 1 d . . .
C23 C -0.2387(6) 0.15837(18) 0.4112(5) 0.0457(17) Uani 1 1 d . . .
C21 C -0.2191(6) 0.18421(19) 0.5644(4) 0.0500(18) Uani 1 1 d . . .
H21 H -0.2425 0.1849 0.6220 0.060 Uiso 1 1 calc R . .
C37 C 0.3211(7) 0.1524(2) 0.5143(5) 0.0566(19) Uani 1 1 d . . .
C40 C -0.1288(7) 0.3363(2) 0.3200(5) 0.0563(18) Uani 1 1 d U . .
H40 H -0.1708 0.3576 0.3013 0.068 Uiso 1 1 calc R . .
C31 C 0.5828(8) 0.2358(3) 0.1801(6) 0.080(3) Uani 1 1 d . . .
H31 H 0.6567 0.2306 0.1562 0.096 Uiso 1 1 calc R . .
C25 C -0.2579(7) 0.1379(2) 0.2552(5) 0.057(2) Uani 1 1 d . . .
H25 H -0.2939 0.1222 0.2085 0.068 Uiso 1 1 calc R . .
F6 F 0.0963(6) 0.34542(16) 0.1757(4) 0.1213(19) Uani 1 1 d . . .
C14 C 0.2400(8) 0.38114(18) 0.7643(4) 0.0528(19) Uani 1 1 d . . .
H14 H 0.2144 0.3906 0.8163 0.063 Uiso 1 1 calc R . .
F4 F -0.0293(6) 0.38428(14) 0.2123(4) 0.1051(18) Uani 1 1 d . . .
C13 C 0.3359(8) 0.39744(18) 0.7278(5) 0.056(2) Uani 1 1 d . . .
N2 N 0.3898(8) 0.42913(16) 0.7724(5) 0.076(2) Uani 1 1 d . . .
H46 H 0.3743 0.4338 0.8263 0.091 Uiso 1 1 calc R . .
C42 C -0.3253(7) 0.3175(3) 0.3844(6) 0.0758(19) Uani 1 1 d U . .
O2 O 0.5860(6) 0.43923(16) 0.6979(6) 0.113(3) Uani 1 1 d . . .
C18 C 0.3758(7) 0.38281(19) 0.6511(6) 0.062(2) Uani 1 1 d . . .
H18 H 0.4424 0.3934 0.6270 0.074 Uiso 1 1 calc R . .
F5 F 0.1489(6) 0.37368(16) 0.3027(5) 0.122(2) Uani 1 1 d . . .
O1 O 0.5096(7) 0.48478(15) 0.7962(5) 0.111(3) Uani 1 1 d . . .
C7 C 0.2771(8) 0.49969(19) 0.6319(6) 0.061(2) Uani 1 1 d . . .
C8 C 0.2123(7) 0.5167(2) 0.5477(5) 0.056(2) Uani 1 1 d . . .
N1 N 0.0631(7) 0.5608(2) 0.4663(5) 0.077(2) Uani 1 1 d . . .
C9 C 0.2427(9) 0.5043(2) 0.4641(7) 0.077(3) Uani 1 1 d . . .
H9 H 0.1955 0.5133 0.4090 0.093 Uiso 1 1 calc R . .
C12 C 0.3809(8) 0.47573(19) 0.6271(7) 0.067(2) Uani 1 1 d . . .
C3 C 0.1162(8) 0.5427(2) 0.5478(6) 0.066(2) Uani 1 1 d . . .
C38 C 0.0519(8) 0.3586(2) 0.2462(6) 0.067(2) Uani 1 1 d . . .
C11 C 0.4096(8) 0.4664(2) 0.5427(7) 0.074(3) Uani 1 1 d . . .
H11 H 0.4784 0.4508 0.5413 0.088 Uiso 1 1 calc R . .
C30 C 0.5035(8) 0.2615(3) 0.1445(6) 0.075(2) Uani 1 1 d . . .
H30 H 0.5182 0.2753 0.0953 0.090 Uiso 1 1 calc R . .
C4 C 0.0760(11) 0.5491(3) 0.6315(7) 0.094(3) Uani 1 1 d . . .
H4 H 0.0098 0.5654 0.6335 0.113 Uiso 1 1 calc R . .
C6 C 0.2340(11) 0.5084(2) 0.7129(7) 0.089(3) Uani 1 1 d . . .
H6 H 0.2749 0.4984 0.7686 0.107 Uiso 1 1 calc R . .
C10 C 0.3390(10) 0.4794(3) 0.4597(7) 0.083(3) Uani 1 1 d . . .
H10 H 0.3559 0.4717 0.4033 0.100 Uiso 1 1 calc R . .
C43 C -0.4102(7) 0.3499(3) 0.3468(7) 0.090(2) Uani 1 1 d U . .
H43 H -0.3922 0.3697 0.3135 0.108 Uiso 1 1 calc R . .
C45 C -0.5301(9) 0.3093(3) 0.4319(8) 0.108(2) Uani 1 1 d U . .
H45 H -0.6010 0.3010 0.4552 0.130 Uiso 1 1 calc R . .
C5 C 0.1338(12) 0.5313(3) 0.7121(8) 0.111(4) Uani 1 1 d . . .
H5 H 0.1027 0.5352 0.7662 0.134 Uiso 1 1 calc R . .
C2 C -0.0619(9) 0.5788(3) 0.4654(8) 0.096(3) Uani 1 1 d . . .
H2C H -0.1210 0.5626 0.4866 0.145 Uiso 1 1 calc R . .
H2B H -0.0981 0.5863 0.4037 0.145 Uiso 1 1 calc R . .
H2A H -0.0482 0.5991 0.5054 0.145 Uiso 1 1 calc R . .
C1 C 0.1542(10) 0.5849(3) 0.4336(9) 0.120(4) Uani 1 1 d . . .
H1C H 0.2340 0.5725 0.4320 0.181 Uiso 1 1 calc R . .
H1B H 0.1717 0.6049 0.4747 0.181 Uiso 1 1 calc R . .
H1A H 0.1167 0.5931 0.3727 0.181 Uiso 1 1 calc R . .
C44 C -0.5333(10) 0.3390(4) 0.3819(9) 0.118(3) Uani 1 1 d U . .
H44 H -0.6085 0.3528 0.3687 0.141 Uiso 1 1 calc R . .
C200 C 0.766(3) 0.5501(6) 0.8295(16) 0.142(10) Uiso 0.50 1 d PD . .
O200 O 0.704(3) 0.5351(8) 0.9034(18) 0.125(9) Uiso 0.30 1 d PD A 1
O20' O 0.642(3) 0.5697(10) 0.802(3) 0.116(12) Uiso 0.20 1 d PD A 2
O4W O 0.024(5) 0.5547(15) 0.148(4) 0.193(19) Uiso 0.25 1 d P . .
O1W' O 0.2321(16) 0.4532(4) 0.9112(11) 0.113(5) Uiso 0.50 1 d P B 1
O2W O -0.377(4) 0.0541(12) 0.523(3) 0.152(14) Uiso 0.25 1 d P C 1
O1W O 0.3364(16) 0.4541(4) 0.9266(11) 0.106(5) Uiso 0.50 1 d P D 2

loop_
_atom_site_aniso_label
_atom_site_aniso_U_11
_atom_site_aniso_U_22
_atom_site_aniso_U_33
_atom_site_aniso_U_23
_atom_site_aniso_U_13
_atom_site_aniso_U_12
Eu1 0.03229(15) 0.03369(16) 0.02893(14) 0.00023(12) 0.01458(11) -0.00266(12)
O5 0.040(2) 0.040(2) 0.056(3) 0.0122(19) 0.026(2) 0.0083(19)
S1 0.0728(14) 0.0329(9) 0.1218(19) 0.0066(11) -0.0368(13) -0.0075(10)
S3 0.0848(14) 0.1089(19) 0.143(2) -0.0399(16) 0.0712(14) -0.0267(14)
S2 0.0849(14) 0.0899(16) 0.0875(14) 0.0313(13) 0.0459(12) 0.0119(13)
O3 0.046(2) 0.048(2) 0.039(2) -0.0085(19) 0.0205(18) -0.015(2)
N4 0.041(3) 0.044(3) 0.029(2) -0.003(2) 0.016(2) -0.003(2)
O6 0.048(2) 0.055(3) 0.040(2) 0.017(2) 0.0187(19) 0.012(2)
O4 0.046(2) 0.037(2) 0.034(2) -0.0018(17) 0.0164(17) -0.0059(19)
O7 0.049(2) 0.047(3) 0.044(2) 0.0056(19) 0.0250(19) 0.006(2)
C28 0.034(3) 0.031(3) 0.037(3) 0.002(2) 0.009(2) 0.001(2)
F3 0.094(3) 0.057(3) 0.119(4) 0.035(3) 0.053(3) 0.028(2)
N3 0.044(3) 0.040(3) 0.025(2) -0.006(2) 0.0130(19) -0.012(2)
C41 0.047(3) 0.062(4) 0.057(3) 0.002(3) 0.024(3) 0.010(3)
C24 0.054(4) 0.038(4) 0.077(5) -0.011(3) 0.013(4) -0.011(3)
N5 0.033(2) 0.040(3) 0.034(2) 0.003(2) 0.014(2) -0.003(2)
C32 0.025(2) 0.032(2) 0.022(2) 0.0050(18) 0.0212(17) 0.0016(19)
F2 0.210(6) 0.062(3) 0.046(3) 0.024(2) -0.016(3) 0.011(4)
F1 0.087(3) 0.057(3) 0.124(4) 0.023(3) 0.038(3) -0.015(3)
C36 0.037(3) 0.035(3) 0.040(3) 0.008(3) 0.004(3) -0.004(3)
C19 0.036(3) 0.041(3) 0.030(3) 0.001(2) 0.009(2) 0.000(3)
C17 0.057(4) 0.036(3) 0.061(4) -0.006(3) 0.022(3) -0.005(3)
C34 0.034(3) 0.038(3) 0.042(3) -0.002(3) 0.017(2) -0.004(3)
C35 0.042(3) 0.036(3) 0.050(3) 0.003(3) 0.019(3) 0.006(3)
C15 0.064(4) 0.044(4) 0.042(3) 0.002(3) 0.019(3) -0.007(3)
C27 0.044(3) 0.026(3) 0.044(3) 0.001(2) 0.017(3) 0.002(3)
C22 0.051(4) 0.042(4) 0.056(4) 0.005(3) 0.020(3) -0.019(3)
C16 0.036(3) 0.030(3) 0.039(3) 0.001(2) 0.004(2) -0.005(3)
C20 0.049(4) 0.050(4) 0.026(3) 0.000(3) 0.016(3) -0.012(3)
C29 0.039(3) 0.040(3) 0.030(3) 0.005(3) 0.006(2) -0.003(3)
O8 0.041(2) 0.061(3) 0.044(2) 0.011(2) 0.0189(19) 0.003(2)
C33 0.032(3) 0.043(3) 0.051(4) 0.000(3) 0.016(3) 0.001(3)
C26 0.056(4) 0.052(4) 0.039(3) -0.015(3) 0.010(3) -0.006(3)
C39 0.057(4) 0.037(3) 0.044(3) 0.005(3) 0.022(3) 0.009(3)
C23 0.041(3) 0.046(4) 0.049(4) 0.004(3) 0.006(3) -0.005(3)
C21 0.053(4) 0.061(4) 0.040(3) 0.001(3) 0.021(3) -0.016(3)
C37 0.056(4) 0.051(4) 0.065(4) 0.022(4) 0.017(3) 0.014(4)
C40 0.059(4) 0.058(4) 0.058(4) 0.019(3) 0.027(3) 0.019(3)
C31 0.061(4) 0.114(7) 0.079(5) 0.039(5) 0.046(4) 0.022(5)
C25 0.056(4) 0.057(4) 0.060(4) -0.018(4) 0.018(3) -0.009(4)
F6 0.178(4) 0.091(4) 0.131(4) 0.044(3) 0.119(3) 0.025(4)
C14 0.084(5) 0.037(4) 0.035(3) -0.003(3) 0.005(3) 0.003(4)
F4 0.108(4) 0.073(3) 0.144(4) 0.063(3) 0.050(3) 0.032(3)
C13 0.065(5) 0.031(3) 0.062(4) 0.001(3) -0.012(4) -0.003(3)
N2 0.109(6) 0.038(3) 0.068(4) -0.003(3) -0.018(4) -0.007(4)
C42 0.054(3) 0.096(4) 0.089(4) -0.004(3) 0.042(3) 0.007(3)
O2 0.049(3) 0.052(3) 0.220(8) 0.009(5) -0.021(4) 0.004(3)
C18 0.052(4) 0.041(4) 0.093(6) -0.016(4) 0.018(4) -0.013(3)
F5 0.100(4) 0.095(4) 0.165(6) 0.047(4) 0.012(4) -0.043(3)
O1 0.126(5) 0.041(3) 0.133(6) 0.003(4) -0.059(4) -0.017(3)
C7 0.072(5) 0.041(4) 0.064(5) -0.001(3) 0.003(4) 0.000(4)
C8 0.054(4) 0.049(4) 0.066(5) 0.012(4) 0.011(4) -0.005(3)
N1 0.067(4) 0.081(5) 0.079(5) 0.033(4) 0.003(4) 0.004(4)
C9 0.080(6) 0.070(5) 0.082(6) 0.027(5) 0.019(5) 0.001(5)
C12 0.049(4) 0.037(4) 0.110(7) 0.002(4) 0.001(4) -0.008(3)
C3 0.056(5) 0.060(5) 0.079(5) 0.021(4) 0.003(4) 0.002(4)
C38 0.064(5) 0.059(5) 0.088(5) 0.027(4) 0.037(4) 0.012(4)
C11 0.061(5) 0.048(4) 0.113(7) 0.007(5) 0.020(5) -0.003(4)
C30 0.062(4) 0.109(6) 0.067(5) 0.029(5) 0.044(4) 0.018(5)
C4 0.108(7) 0.077(6) 0.096(7) 0.018(5) 0.017(6) 0.040(6)
C6 0.131(8) 0.061(5) 0.071(6) 0.005(4) 0.007(6) 0.030(6)
C10 0.094(6) 0.069(6) 0.095(6) -0.003(5) 0.039(5) -0.006(5)
C43 0.041(3) 0.124(5) 0.117(5) 0.013(4) 0.043(3) 0.037(4)
C45 0.059(4) 0.130(5) 0.150(5) -0.039(5) 0.055(4) -0.012(4)
C5 0.159(10) 0.094(7) 0.091(7) 0.016(6) 0.049(7) 0.052(7)
C2 0.067(6) 0.093(7) 0.116(8) 0.030(6) -0.016(5) 0.012(5)
C1 0.085(7) 0.122(8) 0.154(10) 0.071(8) 0.023(7) -0.015(7)
C44 0.058(4) 0.152(6) 0.149(6) -0.015(5) 0.038(4) 0.024(5)

loop_
_atom_type_symbol
_atom_type_description
_atom_type_scat_dispersion_real
_atom_type_scat_dispersion_imag
_atom_type_scat_source
C C 0.0033 0.0016 'International Tables Vol C Tables 4.2.6.8 and 6.1.1.4'
H H 0.0000 0.0000 'International Tables Vol C Tables 4.2.6.8 and 6.1.1.4'
N N 0.0061 0.0033 'International Tables Vol C Tables 4.2.6.8 and 6.1.1.4'
O O 0.0106 0.0060 'International Tables Vol C Tables 4.2.6.8 and 6.1.1.4'
Eu Eu -0.1578 3.6682 'International Tables Vol C Tables 4.2.6.8 and 6.1.1.4'
S S 0.1246 0.1234 'International Tables Vol C Tables 4.2.6.8 and 6.1.1.4'
F F 0.0171 0.0103 'International Tables Vol C Tables 4.2.6.8 and 6.1.1.4'

loop_
_geom_angle_atom_site_label_1
_geom_angle_atom_site_label_2
_geom_angle_atom_site_label_3
_geom_angle
_geom_angle_site_symmetry_1
_geom_angle_site_symmetry_3
_geom_angle_publ_flag
O4 Eu1 O5 81.61(15) . . ?
O4 Eu1 O7 93.87(14) . . ?
O5 Eu1 O7 72.61(14) . . ?
O4 Eu1 O6 89.32(15) . . ?
O5 Eu1 O6 71.78(14) . . ?
O7 Eu1 O6 143.35(15) . . ?
O4 Eu1 O8 91.09(15) . . ?
O5 Eu1 O8 142.01(14) . . ?
O7 Eu1 O8 70.75(15) . . ?
O6 Eu1 O8 145.76(15) . . ?
O4 Eu1 O3 171.51(13) . . ?
O5 Eu1 O3 91.04(15) . . ?
O7 Eu1 O3 79.82(15) . . ?
O6 Eu1 O3 92.41(16) . . ?
O8 Eu1 O3 92.14(15) . . ?
O4 Eu1 N5 66.10(14) . . ?
O5 Eu1 N5 134.40(15) . . ?
O7 Eu1 N5 137.58(15) . . ?
O6 Eu1 N5 76.35(15) . . ?
O8 Eu1 N5 72.62(16) . . ?
O3 Eu1 N5 122.37(14) . . ?
O4 Eu1 N4 127.82(15) . . ?
O5 Eu1 N4 140.06(16) . . ?
O7 Eu1 N4 123.08(15) . . ?
O6 Eu1 N4 81.27(15) . . ?
O8 Eu1 N4 71.61(15) . . ?
O3 Eu1 N4 60.66(15) . . ?
N5 Eu1 N4 61.79(15) . . ?
O4 Eu1 C27 19.96(14) . . ?
O5 Eu1 C27 98.04(15) . . ?
O7 Eu1 C27 109.62(15) . . ?
O6 Eu1 C27 83.78(15) . . ?
O8 Eu1 C27 85.08(15) . . ?
O3 Eu1 C27 168.48(14) . . ?
N5 Eu1 C27 46.16(15) . . ?
N4 Eu1 C27 107.93(15) . . ?
C34 O5 Eu1 138.9(4) . . ?
O2 S1 O1 118.7(4) . . ?
O2 S1 N2 110.4(4) . . ?
O1 S1 N2 102.9(4) . . ?
O2 S1 C12 108.0(5) . . ?
O1 S1 C12 108.9(4) . . ?
N2 S1 C12 107.4(4) . . ?
C45 S3 C42 94.1(6) . . ?
C30 S2 C33 92.3(4) . . ?
C19 O3 Eu1 125.7(4) . . ?
C20 N4 N3 121.2(5) . . ?
C20 N4 Eu1 121.2(4) . . ?
N3 N4 Eu1 117.3(3) . . ?
C36 O6 Eu1 133.1(4) . . ?
C27 O4 Eu1 122.7(3) . . ?
C39 O7 Eu1 134.7(4) . . ?
N5 C28 C23 123.3(5) . . ?
N5 C28 C27 115.7(5) . . ?
C23 C28 C27 121.0(5) . . ?
C19 N3 N4 115.3(5) . . ?
O8 C41 C40 124.1(6) . . ?
O8 C41 C42 116.1(7) . . ?
C40 C41 C42 119.7(7) . . ?
C25 C24 C23 120.2(7) . . ?
C29 N5 C28 119.3(5) . . ?
C29 N5 Eu1 123.6(4) . . ?
C28 N5 Eu1 117.1(4) . . ?
C31 C32 C33 97.3(5) . . ?
O6 C36 C35 129.4(6) . . ?
O6 C36 C37 111.8(5) . . ?
C35 C36 C37 118.7(6) . . ?
O3 C19 N3 120.0(5) . . ?
O3 C19 C16 120.0(5) . . ?
N3 C19 C16 119.9(5) . . ?
C18 C17 C16 121.8(7) . . ?
O5 C34 C35 123.7(5) . . ?
O5 C34 C33 116.5(5) . . ?
C35 C34 C33 119.8(5) . . ?
C36 C35 C34 121.7(6) . . ?
C16 C15 C14 121.0(6) . . ?
O4 C27 C26 124.7(6) . . ?
O4 C27 C28 118.3(5) . . ?
C26 C27 C28 117.0(6) . . ?
O4 C27 Eu1 37.3(2) . . ?
C26 C27 Eu1 162.0(5) . . ?
C28 C27 Eu1 81.0(3) . . ?
C21 C22 C23 121.2(6) . . ?
C15 C16 C17 118.0(6) . . ?
C15 C16 C19 124.9(6) . . ?
C17 C16 C19 117.1(5) . . ?
N4 C20 C29 117.5(5) . . ?
N5 C29 C21 121.9(5) . . ?
N5 C29 C20 115.8(5) . . ?
C21 C29 C20 122.3(5) . . ?
C41 O8 Eu1 138.4(4) . . ?
C34 C33 C32 125.2(5) . . ?
C34 C33 S2 118.3(5) . . ?
C32 C33 S2 116.5(4) . . ?
C27 C26 C25 120.8(6) . . ?
O7 C39 C40 128.9(6) . . ?
O7 C39 C38 113.9(6) . . ?
C40 C39 C38 117.1(6) . . ?
C24 C23 C28 118.8(6) . . ?
C24 C23 C22 125.8(6) . . ?
C28 C23 C22 115.4(6) . . ?
C22 C21 C29 118.9(6) . . ?
F1 C37 F2 107.1(7) . . ?
F1 C37 F3 105.3(6) . . ?
F2 C37 F3 109.0(6) . . ?
F1 C37 C36 110.5(6) . . ?
F2 C37 C36 112.0(6) . . ?
F3 C37 C36 112.5(6) . . ?
C39 C40 C41 120.9(6) . . ?
C30 C31 C32 118.8(7) . . ?
C24 C25 C26 122.3(7) . . ?
C13 C14 C15 120.0(7) . . ?
C14 C13 C18 119.9(6) . . ?
C14 C13 N2 116.6(7) . . ?
C18 C13 N2 123.5(7) . . ?
C13 N2 S1 123.7(6) . . ?
C41 C42 C43 125.0(8) . . ?
C41 C42 S3 118.5(7) . . ?
C43 C42 S3 116.4(6) . . ?
C17 C18 C13 119.3(7) . . ?
C6 C7 C12 124.5(8) . . ?
C6 C7 C8 117.2(7) . . ?
C12 C7 C8 118.2(8) . . ?
C3 C8 C9 120.8(7) . . ?
C3 C8 C7 121.7(7) . . ?
C9 C8 C7 117.3(7) . . ?
C3 N1 C1 114.1(7) . . ?
C3 N1 C2 115.9(8) . . ?
C1 N1 C2 110.3(8) . . ?
C10 C9 C8 123.5(8) . . ?
C11 C12 C7 120.4(8) . . ?
C11 C12 S1 116.9(6) . . ?
C7 C12 S1 122.7(7) . . ?
C4 C3 N1 122.5(8) . . ?
C4 C3 C8 117.1(8) . . ?
N1 C3 C8 120.3(8) . . ?
F5 C38 F6 108.6(7) . . ?
F5 C38 F4 106.8(7) . . ?
F6 C38 F4 106.0(7) . . ?
F5 C38 C39 109.5(7) . . ?
F6 C38 C39 111.1(7) . . ?
F4 C38 C39 114.6(6) . . ?
C12 C11 C10 122.1(8) . . ?
C31 C30 S2 115.0(7) . . ?
C5 C4 C3 121.0(9) . . ?
C5 C6 C7 121.2(9) . . ?
C9 C10 C11 117.7(9) . . ?
C44 C43 C42 97.5(9) . . ?
C44 C45 S3 113.4(8) . . ?
C6 C5 C4 121.3(10) . . ?
C45 C44 C43 118.4(10) . . ?
O20' C200 O200 85(3) . . ?

loop_
_geom_bond_atom_site_label_1
_geom_bond_atom_site_label_2
_geom_bond_distance
_geom_bond_site_symmetry_2
_geom_bond_publ_flag
Eu1 O4 2.352(4) . ?
Eu1 O5 2.353(4) . ?
Eu1 O7 2.367(4) . ?
Eu1 O6 2.373(4) . ?
Eu1 O8 2.396(4) . ?
Eu1 O3 2.431(4) . ?
Eu1 N5 2.523(5) . ?
Eu1 N4 2.612(5) . ?
Eu1 C27 3.264(6) . ?
O5 C34 1.261(7) . ?
S1 O2 1.427(8) . ?
S1 O1 1.448(7) . ?
S1 N2 1.655(8) . ?
S1 C12 1.765(9) . ?
S3 C45 1.629(10) . ?
S3 C42 1.647(9) . ?
S2 C30 1.648(8) . ?
S2 C33 1.670(7) . ?
O3 C19 1.257(7) . ?
N4 C20 1.293(8) . ?
N4 N3 1.359(7) . ?
O6 C36 1.267(7) . ?
O4 C27 1.324(7) . ?
O7 C39 1.256(7) . ?
C28 N5 1.347(7) . ?
C28 C23 1.419(9) . ?
C28 C27 1.450(8) . ?
F3 C37 1.331(9) . ?
N3 C19 1.338(7) . ?
C41 O8 1.249(8) . ?
C41 C40 1.426(10) . ?
C41 C42 1.491(10) . ?
C24 C25 1.349(11) . ?
C24 C23 1.419(10) . ?
N5 C29 1.343(7) . ?
C32 C31 1.528(9) . ?
C32 C33 1.564(8) . ?
F2 C37 1.310(9) . ?
F1 C37 1.304(9) . ?
C36 C35 1.372(9) . ?
C36 C37 1.557(9) . ?
C19 C16 1.488(8) . ?
C17 C18 1.381(10) . ?
C17 C16 1.392(9) . ?
C34 C35 1.419(8) . ?
C34 C33 1.475(8) . ?
C15 C16 1.374(9) . ?
C15 C14 1.404(9) . ?
C27 C26 1.399(9) . ?
C22 C21 1.366(9) . ?
C22 C23 1.425(9) . ?
C20 C29 1.455(8) . ?
C29 C21 1.403(9) . ?
C26 C25 1.409(10) . ?
C39 C40 1.387(9) . ?
C39 C38 1.541(10) . ?
C31 C30 1.314(13) . ?
F6 C38 1.314(10) . ?
C14 C13 1.370(11) . ?
F4 C38 1.318(9) . ?
C13 C18 1.392(11) . ?
C13 N2 1.423(9) . ?
C42 C43 1.546(13) . ?
F5 C38 1.311(10) . ?
C7 C6 1.396(13) . ?
C7 C12 1.422(11) . ?
C7 C8 1.445(10) . ?
C8 C3 1.404(11) . ?
C8 C9 1.410(12) . ?
N1 C3 1.400(10) . ?
N1 C1 1.462(12) . ?
N1 C2 1.469(12) . ?
C9 C10 1.384(13) . ?
C12 C11 1.381(13) . ?
C3 C4 1.399(14) . ?
C11 C10 1.393(13) . ?
C4 C5 1.397(14) . ?
C6 C5 1.352(14) . ?
C43 C44 1.532(14) . ?
C45 C44 1.336(17) . ?
C200 O20' 1.48(3) . ?
C200 O200 1.48(3) . ?
